data_7042824
loop_
_publ_author_name
'Maddock, Lewis'
'Borilovic, Ivana'
'McIntyre, Jamie'
'Kennedy, Alan'
'Aromi, Guillem'
'Hevia, Eva'

_publ_section_title
;
 Synthetic, Structural and Magnetic Implications of Introducing
 2,2'-Dipyridylamide to Sodium Ferrate Complexes
;
_journal_name_full 'Dalton Trans.'
_journal_paper_doi 10.1039/C7DT01319A
_journal_year 2017
_chemical_formula_sum 'C37.5 H36 Fe N9 Na O'
_chemical_formula_weight 707.59
_chemical_name_systematic
;
 ?
;
_chemical_properties_physical ', Air-sensitive,Moisture-sensitive,Oxygen-sensitive'
_space_group_crystal_system monoclinic
_space_group_IT_number 14
_space_group_name_Hall '-P 2ybc'
_space_group_name_H-M_alt 'P 1 21/c 1'
_symmetry_space_group_name_Hall '-P 2ybc'
_symmetry_space_group_name_H-M 'P 1 21/c 1'
_atom_sites_solution_hydrogens mixed
_audit_creation_method SHELXL-2013
_audit_update_record
;
2017-03-19 deposited with the CCDC.
2017-04-26 downloaded from the CCDC.
;
_cell_angle_alpha 90
_cell_angle_beta 99.067(4)
_cell_angle_gamma 90
_cell_formula_units_Z 4
_cell_length_a 20.5102(10)
_cell_length_b 9.6402(4)
_cell_length_c 17.7307(7)
_cell_measurement_reflns_used 2039
_cell_measurement_temperature 123.6(8)
_cell_measurement_theta_max 67.1010
_cell_measurement_theta_min 4.3660
_cell_volume 3462.0(3)
_computing_cell_refinement CrysalisPro
_computing_data_collection CrysalisPro
_computing_data_reduction CrysalisPro
_computing_publication_material SHELXL
_computing_structure_refinement 'SHELXL-2013 (Sheldrick, 2013)'
_diffrn_ambient_temperature 123.6(8)
_diffrn_detector_area_resol_mean 16.0268
_diffrn_measured_fraction_theta_full 0.990
_diffrn_measured_fraction_theta_max 0.987
_diffrn_measurement_device_type 'OD Gemini S'
_diffrn_radiation_monochromator graphite
_diffrn_radiation_source 'Enhance (Cu) X-ray Source'
_diffrn_radiation_type 'Cu K\a'
_diffrn_radiation_wavelength 1.5418
_diffrn_reflns_av_R_equivalents 0.0757
_diffrn_reflns_av_unetI/netI 0.1321
_diffrn_reflns_Laue_measured_fraction_full 0.990
_diffrn_reflns_Laue_measured_fraction_max 0.987
_diffrn_reflns_limit_h_max 23
_diffrn_reflns_limit_h_min -24
_diffrn_reflns_limit_k_max 11
_diffrn_reflns_limit_k_min -9
_diffrn_reflns_limit_l_max 21
_diffrn_reflns_limit_l_min -21
_diffrn_reflns_number 11902
_diffrn_reflns_point_group_measured_fraction_full 0.990
_diffrn_reflns_point_group_measured_fraction_max 0.987
_diffrn_reflns_theta_full 70.000
_diffrn_reflns_theta_max 70.980
_diffrn_reflns_theta_min 4.366
_exptl_absorpt_coefficient_mu 3.974
_exptl_absorpt_correction_T_max 1.00000
_exptl_absorpt_correction_T_min 0.63857
_exptl_absorpt_correction_type multi-scan
_exptl_absorpt_process_details
;
CrysAlisPro, Agilent Technologies,
Version 1.171.36.32 (release 02-08-2013 CrysAlis171 .NET)
(compiled Aug  2 2013,16:46:58)
Empirical absorption correction using spherical harmonics,
 implemented in SCALE3 ABSPACK scaling algorithm.
;
_exptl_crystal_colour yellow
_exptl_crystal_density_diffrn 1.358
_exptl_crystal_description plates
_exptl_crystal_F_000 1476
_exptl_crystal_size_max 0.5
_exptl_crystal_size_mid 0.3
_exptl_crystal_size_min 0.04
_refine_diff_density_max 0.633
_refine_diff_density_min -0.647
_refine_diff_density_rms 0.071
_refine_ls_extinction_method none
_refine_ls_goodness_of_fit_ref 0.990
_refine_ls_hydrogen_treatment constr
_refine_ls_matrix_type full
_refine_ls_number_parameters 466
_refine_ls_number_reflns 6609
_refine_ls_number_restraints 58
_refine_ls_restrained_S_all 0.987
_refine_ls_R_factor_all 0.1151
_refine_ls_R_factor_gt 0.0573
_refine_ls_shift/su_max 0.000
_refine_ls_shift/su_mean 0.000
_refine_ls_structure_factor_coef Fsqd
_refine_ls_weighting_details 'w=1/[\s^2^(Fo^2^)+(0.0133P)^2^] where P=(Fo^2^+2Fc^2^)/3'
_refine_ls_weighting_scheme calc
_refine_ls_wR_factor_gt 0.0985
_refine_ls_wR_factor_ref 0.1339
_reflns_Friedel_coverage 0.000
_reflns_number_gt 3787
_reflns_number_total 6609
_reflns_threshold_expression 'I > 2\s(I)'
_cod_data_source_file c7dt01319a2.cif
_cod_data_source_block jamie_4_prep
_cod_original_formula_sum 'C37.50 H36 Fe N9 Na O'
_cod_database_code 7042824
_shelx_space_group_comment
;
The symmetry employed for this shelxl refinement is uniquely defined
by the following loop, which should always be used as a source of
symmetry information in preference to the above space-group names.
They are only intended as comments.
;
_shelxl_version_number 2013-3

loop_
_space_group_symop_operation_xyz
'x, y, z'
'-x, y+1/2, -z+1/2'
'-x, -y, -z'
'x, -y-1/2, z-1/2'

loop_
_atom_site_label
_atom_site_type_symbol
_atom_site_fract_x
_atom_site_fract_y
_atom_site_fract_z
_atom_site_U_iso_or_equiv
_atom_site_adp_type
_atom_site_occupancy
_atom_site_site_symmetry_order
_atom_site_calc_flag
_atom_site_refinement_flags_posn
_atom_site_refinement_flags_adp
_atom_site_refinement_flags_occupancy
_atom_site_disorder_assembly
_atom_site_disorder_group
Fe1 Fe 0.22963(3) 0.25057(8) 0.35871(3) 0.02822(16) Uani 1 1 d . . . . .
Na1 Na 0.27644(9) 0.31926(19) 0.18166(9) 0.0362(4) Uani 1 1 d . . . . .
O1 O 0.38069(18) 0.3756(4) 0.14937(18) 0.0451(9) Uani 1 1 d . . . . .
N1 N 0.3183(2) 0.0750(4) 0.20176(19) 0.0353(9) Uani 1 1 d . . . . .
N2 N 0.32395(18) 0.2050(4) 0.30959(18) 0.0318(9) Uani 1 1 d . . . . .
N3 N 0.31928(19) 0.3666(4) 0.39979(18) 0.0313(9) Uani 1 1 d . . . . .
N4 N 0.2504(2) 0.5536(4) 0.24338(19) 0.0380(10) Uani 1 1 d . . . . .
N5 N 0.18625(18) 0.3663(4) 0.25909(18) 0.0297(8) Uani 1 1 d . . . . .
N6 N 0.13834(19) 0.1677(4) 0.28402(18) 0.0310(9) Uani 1 1 d . . . . .
N7 N 0.17863(19) 0.3363(4) 0.44333(18) 0.0322(9) Uani 1 1 d . . . . .
N8 N 0.21887(19) 0.1828(4) 0.54775(18) 0.0321(9) Uani 1 1 d . . . . .
N9 N 0.24008(18) 0.0759(4) 0.43043(18) 0.0308(9) Uani 1 1 d . . . . .
C1 C 0.3416(3) -0.0256(5) 0.1603(3) 0.0456(13) Uani 1 1 d . . . . .
H1 H 0.3166 -0.0482 0.1121 0.055 Uiso 1 1 calc R U . . .
C2 C 0.3989(3) -0.0970(5) 0.1833(3) 0.0461(13) Uani 1 1 d . . . . .
H2 H 0.4140 -0.1652 0.1514 0.055 Uiso 1 1 calc R U . . .
C3 C 0.4342(3) -0.0670(6) 0.2544(3) 0.0492(14) Uani 1 1 d . . . . .
H3 H 0.4736 -0.1161 0.2730 0.059 Uiso 1 1 calc R U . . .
C4 C 0.4113(3) 0.0355(6) 0.2982(3) 0.0471(14) Uani 1 1 d . . . . .
H4 H 0.4350 0.0575 0.3472 0.057 Uiso 1 1 calc R U . . .
C5 C 0.3531(2) 0.1065(5) 0.2701(2) 0.0361(11) Uani 1 1 d . . . . .
C6 C 0.3585(2) 0.3021(5) 0.3548(2) 0.0326(10) Uani 1 1 d . . . . .
C7 C 0.4240(2) 0.3489(5) 0.3562(3) 0.0429(12) Uani 1 1 d . . . . .
H7 H 0.4525 0.3038 0.3265 0.051 Uiso 1 1 calc R U . . .
C8 C 0.4458(3) 0.4603(6) 0.4012(3) 0.0519(14) Uani 1 1 d . . . . .
H8 H 0.4895 0.4934 0.4020 0.062 Uiso 1 1 calc R U . . .
C9 C 0.4050(3) 0.5258(6) 0.4457(3) 0.0511(14) Uani 1 1 d . . . . .
H9 H 0.4197 0.6033 0.4768 0.061 Uiso 1 1 calc R U . . .
C10 C 0.3420(3) 0.4731(5) 0.4426(2) 0.0399(12) Uani 1 1 d . . . . .
H10 H 0.3136 0.5160 0.4730 0.048 Uiso 1 1 calc R U . . .
C11 C 0.2575(3) 0.6918(5) 0.2333(2) 0.0427(13) Uani 1 1 d . . . . .
H11 H 0.3012 0.7265 0.2367 0.051 Uiso 1 1 calc R U . . .
C12 C 0.2071(3) 0.7850(5) 0.2188(2) 0.0438(13) Uani 1 1 d . . . . .
H12 H 0.2149 0.8807 0.2111 0.053 Uiso 1 1 calc R U . . .
C13 C 0.1441(3) 0.7331(5) 0.2159(2) 0.0442(13) Uani 1 1 d . . . . .
H13 H 0.1073 0.7938 0.2059 0.053 Uiso 1 1 calc R U . . .
C14 C 0.1343(2) 0.5950(5) 0.2273(2) 0.0357(11) Uani 1 1 d . . . . .
H14 H 0.0907 0.5602 0.2256 0.043 Uiso 1 1 calc R U . . .
C15 C 0.1880(2) 0.5051(5) 0.2415(2) 0.0312(10) Uani 1 1 d . . . . .
C16 C 0.1318(2) 0.2831(5) 0.2399(2) 0.0341(11) Uani 1 1 d . . . . .
C17 C 0.0773(3) 0.2989(5) 0.1809(3) 0.0471(13) Uani 1 1 d . . . . .
H17 H 0.0725 0.3796 0.1498 0.056 Uiso 1 1 calc R U . . .
C18 C 0.0318(3) 0.1954(6) 0.1700(3) 0.0591(16) Uani 1 1 d . . . . .
H18 H -0.0051 0.2039 0.1304 0.071 Uiso 1 1 calc R U . . .
C19 C 0.0382(3) 0.0768(6) 0.2156(3) 0.0567(15) Uani 1 1 d . . . . .
H19 H 0.0064 0.0045 0.2082 0.068 Uiso 1 1 calc R U . . .
C20 C 0.0923(3) 0.0690(5) 0.2716(3) 0.0426(12) Uani 1 1 d . . . . .
H20 H 0.0974 -0.0110 0.3033 0.051 Uiso 1 1 calc R U . . .
C21 C 0.1442(3) 0.4532(5) 0.4228(3) 0.0434(13) Uani 1 1 d . . . . .
H21 H 0.1330 0.4722 0.3698 0.052 Uiso 1 1 calc R U . . .
C22 C 0.1246(3) 0.5455(5) 0.4724(3) 0.0489(14) Uani 1 1 d . . . . .
H22 H 0.1009 0.6270 0.4549 0.059 Uiso 1 1 calc R U . . .
C23 C 0.1406(3) 0.5157(6) 0.5502(3) 0.0499(14) Uani 1 1 d . . . . .
H23 H 0.1276 0.5773 0.5869 0.060 Uiso 1 1 calc R U . . .
C24 C 0.1740(3) 0.4005(5) 0.5728(2) 0.0425(13) Uani 1 1 d . . . . .
H24 H 0.1858 0.3824 0.6258 0.051 Uiso 1 1 calc R U . . .
C25 C 0.1925(2) 0.3037(5) 0.5191(2) 0.0294(10) Uani 1 1 d . . . . .
C26 C 0.2313(2) 0.0711(5) 0.5054(2) 0.0298(10) Uani 1 1 d . . . . .
C27 C 0.2345(2) -0.0602(5) 0.5428(2) 0.0351(11) Uani 1 1 d . . . . .
H27 H 0.2286 -0.0649 0.5948 0.042 Uiso 1 1 calc R U . . .
C28 C 0.2456(3) -0.1785(5) 0.5054(2) 0.0421(12) Uani 1 1 d . . . . .
H28 H 0.2477 -0.2652 0.5312 0.051 Uiso 1 1 calc R U . . .
C29 C 0.2541(3) -0.1724(5) 0.4291(3) 0.0422(12) Uani 1 1 d . . . . .
H29 H 0.2619 -0.2536 0.4015 0.051 Uiso 1 1 calc R U . . .
C30 C 0.2508(2) -0.0457(5) 0.3960(2) 0.0363(11) Uani 1 1 d . . . . .
H30 H 0.2564 -0.0415 0.3439 0.044 Uiso 1 1 calc R U . . .
C31 C 0.3980(3) 0.5165(5) 0.1366(3) 0.0468(13) Uani 1 1 d . . . . .
H31A H 0.4357 0.5460 0.1751 0.056 Uiso 1 1 calc R U . . .
H31B H 0.3601 0.5788 0.1399 0.056 Uiso 1 1 calc R U . . .
C32 C 0.4165(3) 0.5207(7) 0.0568(3) 0.0641(18) Uani 1 1 d . . . . .
H32A H 0.3774 0.5387 0.0176 0.077 Uiso 1 1 calc R U . . .
H32B H 0.4504 0.5923 0.0530 0.077 Uiso 1 1 calc R U . . .
C33 C 0.4433(3) 0.3770(6) 0.0491(3) 0.0596(17) Uani 1 1 d . . . . .
H33A H 0.4901 0.3706 0.0734 0.072 Uiso 1 1 calc R U . . .
H33B H 0.4396 0.3496 -0.0052 0.072 Uiso 1 1 calc R U . . .
C34 C 0.3996(3) 0.2887(5) 0.0905(3) 0.0526(15) Uani 1 1 d . . . . .
H34A H 0.3602 0.2574 0.0551 0.063 Uiso 1 1 calc R U . . .
H34B H 0.4239 0.2061 0.1131 0.063 Uiso 1 1 calc R U . . .
C41 C 0.0082(5) 0.2630(9) -0.0650(6) 0.052(3) Uani 0.5 1 d D U P A -1
H41A H -0.0343 0.2147 -0.0693 0.078 Uiso 0.5 1 d R U P A -1
H41B H 0.0421 0.2091 -0.0326 0.078 Uiso 0.5 1 d R U P A -1
H41C H 0.0205 0.2736 -0.1159 0.078 Uiso 0.5 1 d R U P A -1
C35 C 0.0026(6) 0.3992(8) -0.0290(6) 0.040(3) Uani 0.5 1 d DG U P A -1
C36 C 0.0575(5) 0.4856(9) -0.0157(6) 0.036(3) Uani 0.5 1 d G U P A -1
H36 H 0.0974 0.4591 -0.0327 0.043 Uiso 0.5 1 calc R U P A -1
C37 C 0.0540(6) 0.6108(9) 0.0224(7) 0.050(3) Uani 0.5 1 d G U P A -1
H37 H 0.0915 0.6698 0.0315 0.060 Uiso 0.5 1 calc R U P A -1
C38 C -0.0044(7) 0.6495(9) 0.0472(7) 0.047(3) Uani 0.5 1 d G U P A -1
H38 H -0.0067 0.7350 0.0733 0.056 Uiso 0.5 1 calc R U P A -1
C39 C -0.0592(6) 0.5631(11) 0.0340(7) 0.051(3) Uani 0.5 1 d G U P A -1
H39 H -0.0991 0.5896 0.0509 0.061 Uiso 0.5 1 calc R U P A -1
C40 C -0.0557(5) 0.4380(9) -0.0042(6) 0.043(3) Uani 0.5 1 d G U P A -1
H40 H -0.0932 0.3789 -0.0132 0.052 Uiso 0.5 1 calc R U P A -1

loop_
_atom_site_aniso_label
_atom_site_aniso_U_11
_atom_site_aniso_U_22
_atom_site_aniso_U_33
_atom_site_aniso_U_23
_atom_site_aniso_U_13
_atom_site_aniso_U_12
Fe1 0.0353(4) 0.0300(3) 0.0199(3) 0.0011(3) 0.0059(2) 0.0004(4)
Na1 0.0410(11) 0.0425(11) 0.0255(8) 0.0014(8) 0.0065(7) -0.0020(9)
O1 0.056(2) 0.042(2) 0.0413(19) -0.0061(16) 0.0209(17) -0.0106(18)
N1 0.051(3) 0.030(2) 0.0257(18) 0.0007(16) 0.0081(17) -0.0062(19)
N2 0.033(2) 0.038(2) 0.0251(17) 0.0005(16) 0.0077(15) -0.0004(18)
N3 0.038(2) 0.032(2) 0.0225(17) -0.0031(16) 0.0029(15) 0.0001(18)
N4 0.049(3) 0.041(2) 0.0265(19) 0.0004(18) 0.0139(18) -0.003(2)
N5 0.036(2) 0.030(2) 0.0226(17) 0.0025(15) 0.0045(15) -0.0006(18)
N6 0.041(2) 0.026(2) 0.0265(18) -0.0011(15) 0.0098(16) -0.0059(18)
N7 0.039(2) 0.036(2) 0.0222(17) 0.0010(16) 0.0059(15) 0.0035(19)
N8 0.040(2) 0.035(2) 0.0222(17) -0.0001(16) 0.0081(15) 0.0011(19)
N9 0.037(2) 0.033(2) 0.0215(17) 0.0001(16) 0.0016(15) 0.0017(18)
C1 0.067(4) 0.038(3) 0.034(3) -0.005(2) 0.013(2) -0.015(3)
C2 0.056(4) 0.034(3) 0.053(3) -0.007(2) 0.025(3) -0.010(3)
C3 0.042(3) 0.050(3) 0.058(3) -0.010(3) 0.017(3) 0.012(3)
C4 0.045(3) 0.056(3) 0.039(3) -0.009(2) 0.004(2) 0.010(3)
C5 0.041(3) 0.039(3) 0.030(2) 0.000(2) 0.011(2) -0.009(2)
C6 0.039(3) 0.033(2) 0.026(2) 0.0034(19) 0.0046(19) -0.007(2)
C7 0.035(3) 0.055(3) 0.040(3) -0.001(2) 0.009(2) -0.006(3)
C8 0.039(3) 0.063(4) 0.053(3) -0.011(3) 0.005(3) -0.012(3)
C9 0.052(4) 0.053(3) 0.048(3) -0.013(3) 0.006(3) -0.017(3)
C10 0.055(3) 0.036(3) 0.030(2) -0.002(2) 0.010(2) -0.005(2)
C11 0.058(4) 0.046(3) 0.025(2) -0.001(2) 0.006(2) -0.007(3)
C12 0.067(4) 0.037(3) 0.027(2) -0.002(2) 0.004(2) -0.010(3)
C13 0.065(4) 0.038(3) 0.030(2) 0.003(2) 0.007(2) 0.009(3)
C14 0.043(3) 0.033(3) 0.030(2) 0.003(2) 0.004(2) 0.003(2)
C15 0.040(3) 0.036(3) 0.0182(19) -0.0006(18) 0.0063(18) -0.003(2)
C16 0.042(3) 0.038(3) 0.023(2) -0.0040(19) 0.0092(19) 0.002(2)
C17 0.055(4) 0.044(3) 0.038(3) 0.004(2) -0.005(2) 0.003(3)
C18 0.043(3) 0.064(4) 0.063(4) -0.005(3) -0.016(3) -0.006(3)
C19 0.046(4) 0.056(4) 0.066(4) -0.013(3) 0.002(3) -0.013(3)
C20 0.053(3) 0.035(3) 0.042(3) 0.001(2) 0.015(2) -0.003(3)
C21 0.058(4) 0.042(3) 0.032(2) 0.006(2) 0.013(2) 0.018(3)
C22 0.068(4) 0.042(3) 0.036(3) 0.003(2) 0.003(2) 0.021(3)
C23 0.069(4) 0.049(3) 0.031(2) -0.006(2) 0.008(2) 0.009(3)
C24 0.054(3) 0.047(3) 0.025(2) 0.000(2) 0.001(2) 0.006(3)
C25 0.030(3) 0.030(2) 0.030(2) -0.0045(19) 0.0069(18) -0.005(2)
C26 0.032(3) 0.031(2) 0.025(2) -0.0003(18) 0.0005(18) -0.001(2)
C27 0.043(3) 0.040(3) 0.023(2) 0.0058(19) 0.0053(19) 0.000(2)
C28 0.058(4) 0.035(3) 0.033(2) 0.006(2) 0.007(2) 0.003(3)
C29 0.061(4) 0.030(3) 0.035(2) -0.003(2) 0.008(2) 0.002(3)
C30 0.052(3) 0.032(3) 0.025(2) -0.0024(19) 0.006(2) 0.007(2)
C31 0.040(3) 0.044(3) 0.056(3) 0.000(3) 0.007(3) -0.005(3)
C32 0.051(4) 0.079(5) 0.066(4) 0.027(3) 0.021(3) -0.009(4)
C33 0.055(4) 0.079(4) 0.051(3) -0.009(3) 0.028(3) -0.017(4)
C34 0.055(4) 0.048(3) 0.060(3) -0.022(3) 0.025(3) -0.007(3)
C41 0.042(6) 0.037(6) 0.075(7) -0.003(6) 0.006(5) 0.008(5)
C35 0.048(6) 0.027(7) 0.045(7) 0.006(5) 0.006(5) 0.007(6)
C36 0.035(5) 0.032(8) 0.043(7) 0.007(6) 0.015(5) 0.006(6)
C37 0.046(6) 0.039(8) 0.062(9) -0.004(6) 0.001(6) -0.004(6)
C38 0.052(6) 0.021(7) 0.067(9) 0.006(6) 0.009(6) 0.016(6)
C39 0.051(6) 0.041(8) 0.063(9) -0.001(6) 0.014(6) 0.004(6)
C40 0.041(5) 0.036(9) 0.056(9) 0.005(7) 0.017(6) 0.012(6)

loop_
_atom_type_symbol
_atom_type_description
_atom_type_scat_dispersion_real
_atom_type_scat_dispersion_imag
_atom_type_scat_source
C C 0.0181 0.0091 'International Tables Vol C Tables 4.2.6.8 and 6.1.1.4'
H H 0.0000 0.0000 'International Tables Vol C Tables 4.2.6.8 and 6.1.1.4'
N N 0.0311 0.0180 'International Tables Vol C Tables 4.2.6.8 and 6.1.1.4'
O O 0.0492 0.0322 'International Tables Vol C Tables 4.2.6.8 and 6.1.1.4'
Na Na 0.1353 0.1239 'International Tables Vol C Tables 4.2.6.8 and 6.1.1.4'
Fe Fe -1.1336 3.1974 'International Tables Vol C Tables 4.2.6.8 and 6.1.1.4'

loop_
_geom_angle_atom_site_label_1
_geom_angle_atom_site_label_2
_geom_angle_atom_site_label_3
_geom_angle
_geom_angle_site_symmetry_1
_geom_angle_site_symmetry_3
N9 Fe1 N7 84.21(14) . .
N9 Fe1 N5 154.03(14) . .
N7 Fe1 N5 101.03(14) . .
N9 Fe1 N3 102.07(14) . .
N7 Fe1 N3 92.74(14) . .
N5 Fe1 N3 103.05(14) . .
N9 Fe1 N6 93.87(13) . .
N7 Fe1 N6 95.53(14) . .
N5 Fe1 N6 60.46(13) . .
N3 Fe1 N6 162.71(12) . .
N9 Fe1 N2 93.73(14) . .
N7 Fe1 N2 152.05(14) . .
N5 Fe1 N2 92.97(13) . .
N3 Fe1 N2 60.34(13) . .
N6 Fe1 N2 112.41(13) . .
N9 Fe1 Na1 132.90(10) . .
N7 Fe1 Na1 142.84(11) . .
N5 Fe1 Na1 45.72(10) . .
N3 Fe1 Na1 82.29(9) . .
N6 Fe1 Na1 81.95(9) . .
N2 Fe1 Na1 47.47(9) . .
O1 Na1 N8 94.72(13) . 4_565
O1 Na1 N1 87.01(14) . .
N8 Na1 N1 103.22(13) 4_565 .
O1 Na1 N5 149.71(14) . .
N8 Na1 N5 104.14(13) 4_565 .
N1 Na1 N5 110.86(13) . .
O1 Na1 N2 94.62(13) . .
N8 Na1 N2 153.95(15) 4_565 .
N1 Na1 N2 53.13(12) . .
N5 Na1 N2 78.73(12) . .
O1 Na1 N4 98.97(14) . .
N8 Na1 N4 108.15(14) 4_565 .
N1 Na1 N4 147.38(13) . .
N5 Na1 N4 52.85(12) . .
N2 Na1 N4 94.31(12) . .
O1 Na1 C15 126.52(14) . .
N8 Na1 C15 97.23(13) 4_565 .
N1 Na1 C15 139.00(13) . .
N5 Na1 C15 28.67(11) . .
N2 Na1 C15 96.61(12) . .
N4 Na1 C15 28.20(12) . .
O1 Na1 C5 81.88(14) . .
N8 Na1 C5 130.53(14) 4_565 .
N1 Na1 C5 27.62(11) . .
N5 Na1 C5 102.47(13) . .
N2 Na1 C5 28.31(11) . .
N4 Na1 C5 121.18(13) . .
C15 Na1 C5 124.33(13) . .
O1 Na1 Fe1 130.53(10) . .
N8 Na1 Fe1 134.69(11) 4_565 .
N1 Na1 Fe1 80.25(9) . .
N5 Na1 Fe1 37.97(8) . .
N2 Na1 Fe1 40.93(8) . .
N4 Na1 Fe1 71.49(9) . .
C15 Na1 Fe1 60.41(9) . .
C5 Na1 Fe1 65.20(9) . .
C31 O1 C34 109.7(4) . .
C31 O1 Na1 120.8(3) . .
C34 O1 Na1 113.6(3) . .
C5 N1 C1 118.1(5) . .
C5 N1 Na1 92.1(3) . .
C1 N1 Na1 137.6(3) . .
C6 N2 C5 123.3(4) . .
C6 N2 Fe1 92.1(3) . .
C5 N2 Fe1 142.3(3) . .
C6 N2 Na1 108.4(3) . .
C5 N2 Na1 88.9(3) . .
Fe1 N2 Na1 91.61(13) . .
C10 N3 C6 120.2(4) . .
C10 N3 Fe1 142.8(3) . .
C6 N3 Fe1 96.6(3) . .
C11 N4 C15 117.1(5) . .
C11 N4 Na1 139.9(3) . .
C15 N4 Na1 86.9(3) . .
C16 N5 C15 124.2(4) . .
C16 N5 Fe1 96.6(3) . .
C15 N5 Fe1 131.7(3) . .
C16 N5 Na1 113.5(3) . .
C15 N5 Na1 90.2(3) . .
Fe1 N5 Na1 96.31(14) . .
C20 N6 C16 119.2(4) . .
C20 N6 Fe1 147.9(3) . .
C16 N6 Fe1 92.6(3) . .
C21 N7 C25 118.4(4) . .
C21 N7 Fe1 115.4(3) . .
C25 N7 Fe1 123.8(3) . .
C25 N8 C26 125.1(4) . .
C25 N8 Na1 118.0(3) . 4_566
C26 N8 Na1 114.8(3) . 4_566
C30 N9 C26 117.6(4) . .
C30 N9 Fe1 115.4(3) . .
C26 N9 Fe1 126.7(3) . .
N1 C1 C2 124.2(5) . .
N1 C1 H1 117.9 . .
C2 C1 H1 117.9 . .
C1 C2 C3 117.9(5) . .
C1 C2 H2 121.1 . .
C3 C2 H2 121.1 . .
C2 C3 C4 119.1(5) . .
C2 C3 H3 120.4 . .
C4 C3 H3 120.4 . .
C3 C4 C5 119.7(5) . .
C3 C4 H4 120.1 . .
C5 C4 H4 120.1 . .
N1 C5 N2 113.9(4) . .
N1 C5 C4 121.0(5) . .
N2 C5 C4 125.0(4) . .
N1 C5 Na1 60.3(3) . .
N2 C5 Na1 62.7(2) . .
C4 C5 Na1 154.4(4) . .
N2 C6 N3 110.9(4) . .
N2 C6 C7 129.5(4) . .
N3 C6 C7 119.3(4) . .
C8 C7 C6 118.8(5) . .
C8 C7 H7 120.6 . .
C6 C7 H7 120.6 . .
C7 C8 C9 121.1(5) . .
C7 C8 H8 119.4 . .
C9 C8 H8 119.4 . .
C10 C9 C8 117.0(5) . .
C10 C9 H9 121.5 . .
C8 C9 H9 121.5 . .
N3 C10 C9 123.6(5) . .
N3 C10 H10 118.2 . .
C9 C10 H10 118.2 . .
N4 C11 C12 125.4(5) . .
N4 C11 H11 117.3 . .
C12 C11 H11 117.3 . .
C11 C12 C13 116.5(5) . .
C11 C12 H12 121.8 . .
C13 C12 H12 121.8 . .
C14 C13 C12 120.5(5) . .
C14 C13 H13 119.7 . .
C12 C13 H13 119.7 . .
C13 C14 C15 120.1(5) . .
C13 C14 H14 120.0 . .
C15 C14 H14 120.0 . .
N4 C15 N5 112.8(4) . .
N4 C15 C14 120.4(4) . .
N5 C15 C14 126.6(4) . .
N4 C15 Na1 64.9(3) . .
N5 C15 Na1 61.1(2) . .
C14 C15 Na1 148.2(3) . .
N6 C16 N5 109.5(4) . .
N6 C16 C17 120.6(5) . .
N5 C16 C17 129.7(4) . .
C18 C17 C16 118.2(5) . .
C18 C17 H17 120.9 . .
C16 C17 H17 120.9 . .
C17 C18 C19 121.2(5) . .
C17 C18 H18 119.4 . .
C19 C18 H18 119.4 . .
C20 C19 C18 117.2(5) . .
C20 C19 H19 121.4 . .
C18 C19 H19 121.4 . .
N6 C20 C19 123.5(5) . .
N6 C20 H20 118.2 . .
C19 C20 H20 118.2 . .
N7 C21 C22 124.7(4) . .
N7 C21 H21 117.6 . .
C22 C21 H21 117.6 . .
C21 C22 C23 117.3(5) . .
C21 C22 H22 121.4 . .
C23 C22 H22 121.4 . .
C24 C23 C22 119.8(5) . .
C24 C23 H23 120.1 . .
C22 C23 H23 120.1 . .
C23 C24 C25 121.5(4) . .
C23 C24 H24 119.2 . .
C25 C24 H24 119.2 . .
N8 C25 N7 125.3(4) . .
N8 C25 C24 116.6(4) . .
N7 C25 C24 118.0(4) . .
N8 C26 N9 125.0(4) . .
N8 C26 C27 116.4(4) . .
N9 C26 C27 118.5(4) . .
C28 C27 C26 121.2(4) . .
C28 C27 H27 119.4 . .
C26 C27 H27 119.4 . .
C27 C28 C29 119.7(4) . .
C27 C28 H28 120.2 . .
C29 C28 H28 120.2 . .
C30 C29 C28 117.0(4) . .
C30 C29 H29 121.5 . .
C28 C29 H29 121.5 . .
C29 C30 N9 125.9(4) . .
C29 C30 H30 117.0 . .
N9 C30 H30 117.0 . .
O1 C31 C32 106.0(4) . .
O1 C31 H31A 110.5 . .
C32 C31 H31A 110.5 . .
O1 C31 H31B 110.5 . .
C32 C31 H31B 110.5 . .
H31A C31 H31B 108.7 . .
C33 C32 C31 102.1(4) . .
C33 C32 H32A 111.4 . .
C31 C32 H32A 111.4 . .
C33 C32 H32B 111.4 . .
C31 C32 H32B 111.4 . .
H32A C32 H32B 109.2 . .
C32 C33 C34 102.8(4) . .
C32 C33 H33A 111.2 . .
C34 C33 H33A 111.2 . .
C32 C33 H33B 111.2 . .
C34 C33 H33B 111.2 . .
H33A C33 H33B 109.1 . .
O1 C34 C33 105.9(4) . .
O1 C34 H34A 110.6 . .
C33 C34 H34A 110.6 . .
O1 C34 H34B 110.6 . .
C33 C34 H34B 110.6 . .
H34A C34 H34B 108.7 . .
C35 C41 H41A 109.2 . .
C35 C41 H41B 108.4 . .
H41A C41 H41B 109.5 . .
C35 C41 H41C 110.8 . .
H41A C41 H41C 109.5 . .
H41B C41 H41C 109.5 . .
C36 C35 C40 120.0 . .
C36 C35 C41 119.4(8) . .
C40 C35 C41 120.4(8) . .
C37 C36 C35 120.0 . .
C37 C36 H36 120.0 . .
C35 C36 H36 120.0 . .
C38 C37 C36 120.0 . .
C38 C37 H37 120.0 . .
C36 C37 H37 120.0 . .
C37 C38 C39 120.0 . .
C37 C38 H38 120.0 . .
C39 C38 H38 120.0 . .
C40 C39 C38 120.0 . .
C40 C39 H39 120.0 . .
C38 C39 H39 120.0 . .
C39 C40 C35 120.0 . .
C39 C40 H40 120.0 . .
C35 C40 H40 120.0 . .

loop_
_geom_bond_atom_site_label_1
_geom_bond_atom_site_label_2
_geom_bond_distance
_geom_bond_site_symmetry_2
Fe1 N9 2.101(3) .
Fe1 N7 2.127(3) .
Fe1 N5 2.159(3) .
Fe1 N3 2.177(4) .
Fe1 N6 2.262(4) .
Fe1 N2 2.286(4) .
Fe1 Na1 3.4879(17) .
Na1 O1 2.362(4) .
Na1 N8 2.480(4) 4_565
Na1 N1 2.512(4) .
Na1 N5 2.512(4) .
Na1 N2 2.571(4) .
Na1 N4 2.602(4) .
Na1 C15 2.869(5) .
Na1 C5 2.892(5) .
O1 C31 1.431(5) .
O1 C34 1.438(5) .
N1 C5 1.341(5) .
N1 C1 1.349(6) .
N2 C6 1.357(5) .
N2 C5 1.372(6) .
N3 C10 1.318(5) .
N3 C6 1.368(5) .
N4 C11 1.354(6) .
N4 C15 1.357(6) .
N5 C16 1.372(6) .
N5 C15 1.376(5) .
N6 C20 1.334(6) .
N6 C16 1.355(5) .
N7 C21 1.348(6) .
N7 C25 1.366(5) .
N8 C25 1.350(5) .
N8 C26 1.360(5) .
N8 Na1 2.480(4) 4_566
N9 C30 1.355(5) .
N9 C26 1.370(5) .
C1 C2 1.368(7) .
C1 H1 0.9500 .
C2 C3 1.382(7) .
C2 H2 0.9500 .
C3 C4 1.383(6) .
C3 H3 0.9500 .
C4 C5 1.397(6) .
C4 H4 0.9500 .
C6 C7 1.414(6) .
C7 C8 1.371(7) .
C7 H7 0.9500 .
C8 C9 1.389(7) .
C8 H8 0.9500 .
C9 C10 1.380(7) .
C9 H9 0.9500 .
C10 H10 0.9500 .
C11 C12 1.364(7) .
C11 H11 0.9500 .
C12 C13 1.378(7) .
C12 H12 0.9500 .
C13 C14 1.367(6) .
C13 H13 0.9500 .
C14 C15 1.394(6) .
C14 H14 0.9500 .
C16 C17 1.414(6) .
C17 C18 1.359(7) .
C17 H17 0.9500 .
C18 C19 1.395(7) .
C18 H18 0.9500 .
C19 C20 1.369(7) .
C19 H19 0.9500 .
C20 H20 0.9500 .
C21 C22 1.356(6) .
C21 H21 0.9500 .
C22 C23 1.397(6) .
C22 H22 0.9500 .
C23 C24 1.333(7) .
C23 H23 0.9500 .
C24 C25 1.426(6) .
C24 H24 0.9500 .
C26 C27 1.426(6) .
C27 C28 1.356(6) .
C27 H27 0.9500 .
C28 C29 1.394(6) .
C28 H28 0.9500 .
C29 C30 1.352(6) .
C29 H29 0.9500 .
C30 H30 0.9500 .
C31 C32 1.522(6) .
C31 H31A 0.9900 .
C31 H31B 0.9900 .
C32 C33 1.505(7) .
C32 H32A 0.9900 .
C32 H32B 0.9900 .
C33 C34 1.509(6) .
C33 H33A 0.9900 .
C33 H33B 0.9900 .
C34 H34A 0.9900 .
C34 H34B 0.9900 .
C41 C35 1.473(8) .
C41 H41A 0.9800 .
C41 H41B 0.9800 .
C41 H41C 0.9800 .
C35 C36 1.3900 .
C35 C40 1.3900 .
C36 C37 1.3900 .
C36 H36 0.9500 .
C37 C38 1.3900 .
C37 H37 0.9500 .
C38 C39 1.3900 .
C38 H38 0.9500 .
C39 C40 1.3900 .
C39 H39 0.9500 .
C40 H40 0.9500 .

loop_
_geom_torsion_atom_site_label_1
_geom_torsion_atom_site_label_2
_geom_torsion_atom_site_label_3
_geom_torsion_atom_site_label_4
_geom_torsion
_geom_torsion_site_symmetry_1
C5 N1 C1 C2 -0.5(7) .
Na1 N1 C1 C2 129.9(5) .
N1 C1 C2 C3 1.9(8) .
C1 C2 C3 C4 -1.7(8) .
C2 C3 C4 C5 0.2(8) .
C1 N1 C5 N2 -177.0(4) .
Na1 N1 C5 N2 33.9(4) .
C1 N1 C5 C4 -1.1(7) .
Na1 N1 C5 C4 -150.3(4) .
C1 N1 C5 Na1 149.1(4) .
C6 N2 C5 N1 -144.5(4) .
Fe1 N2 C5 N1 58.2(6) .
Na1 N2 C5 N1 -33.0(4) .
C6 N2 C5 C4 39.8(7) .
Fe1 N2 C5 C4 -117.4(5) .
Na1 N2 C5 C4 151.3(5) .
C6 N2 C5 Na1 -111.5(4) .
Fe1 N2 C5 Na1 91.3(4) .
C3 C4 C5 N1 1.3(8) .
C3 C4 C5 N2 176.7(5) .
C3 C4 C5 Na1 -83.7(10) .
C5 N2 C6 N3 -166.7(4) .
Fe1 N2 C6 N3 -0.4(4) .
Na1 N2 C6 N3 92.0(3) .
C5 N2 C6 C7 18.8(7) .
Fe1 N2 C6 C7 -174.9(5) .
Na1 N2 C6 C7 -82.5(5) .
C10 N3 C6 N2 -173.6(4) .
Fe1 N3 C6 N2 0.5(4) .
C10 N3 C6 C7 1.5(6) .
Fe1 N3 C6 C7 175.6(4) .
N2 C6 C7 C8 172.3(5) .
N3 C6 C7 C8 -1.8(7) .
C6 C7 C8 C9 0.9(8) .
C7 C8 C9 C10 0.2(8) .
C6 N3 C10 C9 -0.3(7) .
Fe1 N3 C10 C9 -170.6(4) .
C8 C9 C10 N3 -0.6(8) .
C15 N4 C11 C12 -2.5(6) .
Na1 N4 C11 C12 118.4(5) .
N4 C11 C12 C13 1.4(7) .
C11 C12 C13 C14 0.1(7) .
C12 C13 C14 C15 -0.5(7) .
C11 N4 C15 N5 -174.4(3) .
Na1 N4 C15 N5 39.2(3) .
C11 N4 C15 C14 1.9(6) .
Na1 N4 C15 C14 -144.5(4) .
C11 N4 C15 Na1 146.4(4) .
C16 N5 C15 N4 -159.8(4) .
Fe1 N5 C15 N4 57.8(5) .
Na1 N5 C15 N4 -40.8(3) .
C16 N5 C15 C14 24.1(6) .
Fe1 N5 C15 C14 -118.3(5) .
Na1 N5 C15 C14 143.1(4) .
C16 N5 C15 Na1 -119.0(4) .
Fe1 N5 C15 Na1 98.6(4) .
C13 C14 C15 N4 -0.5(6) .
C13 C14 C15 N5 175.3(4) .
C13 C14 C15 Na1 -91.4(7) .
C20 N6 C16 N5 -176.2(4) .
Fe1 N6 C16 N5 8.1(3) .
C20 N6 C16 C17 -0.5(7) .
Fe1 N6 C16 C17 -176.1(4) .
C15 N5 C16 N6 -161.3(4) .
Fe1 N5 C16 N6 -8.5(4) .
Na1 N5 C16 N6 91.3(3) .
C15 N5 C16 C17 23.5(7) .
Fe1 N5 C16 C17 176.2(5) .
Na1 N5 C16 C17 -83.9(5) .
N6 C16 C17 C18 0.1(7) .
N5 C16 C17 C18 174.9(5) .
C16 C17 C18 C19 0.3(9) .
C17 C18 C19 C20 -0.3(9) .
C16 N6 C20 C19 0.5(7) .
Fe1 N6 C20 C19 172.4(4) .
C18 C19 C20 N6 -0.1(8) .
C25 N7 C21 C22 3.2(8) .
Fe1 N7 C21 C22 -160.0(5) .
N7 C21 C22 C23 -0.9(9) .
C21 C22 C23 C24 0.2(9) .
C22 C23 C24 C25 -1.9(9) .
C26 N8 C25 N7 -5.0(7) .
Na1 N8 C25 N7 157.7(3) 4_566
C26 N8 C25 C24 170.8(4) .
Na1 N8 C25 C24 -26.5(5) 4_566
C21 N7 C25 N8 171.2(5) .
Fe1 N7 C25 N8 -27.2(6) .
C21 N7 C25 C24 -4.6(7) .
Fe1 N7 C25 C24 157.1(3) .
C23 C24 C25 N8 -172.1(5) .
C23 C24 C25 N7 4.1(8) .
C25 N8 C26 N9 22.7(7) .
Na1 N8 C26 N9 -140.5(4) 4_566
C25 N8 C26 C27 -156.4(4) .
Na1 N8 C26 C27 40.4(5) 4_566
C30 N9 C26 N8 -178.6(4) .
Fe1 N9 C26 N8 -5.1(7) .
C30 N9 C26 C27 0.5(7) .
Fe1 N9 C26 C27 174.1(3) .
N8 C26 C27 C28 179.0(5) .
N9 C26 C27 C28 -0.2(7) .
C26 C27 C28 C29 -0.1(8) .
C27 C28 C29 C30 0.1(8) .
C28 C29 C30 N9 0.2(9) .
C26 N9 C30 C29 -0.5(8) .
Fe1 N9 C30 C29 -174.8(4) .
C34 O1 C31 C32 11.4(6) .
Na1 O1 C31 C32 -123.7(4) .
O1 C31 C32 C33 -30.0(6) .
C31 C32 C33 C34 36.3(6) .
C31 O1 C34 C33 12.0(6) .
Na1 O1 C34 C33 150.6(4) .
C32 C33 C34 O1 -30.6(6) .
C40 C35 C36 C37 0.0 .
C41 C35 C36 C37 -176.1(8) .
C35 C36 C37 C38 0.0 .
C36 C37 C38 C39 0.0 .
C37 C38 C39 C40 0.0 .
C38 C39 C40 C35 0.0 .
C36 C35 C40 C39 0.0 .
C41 C35 C40 C39 176.1(8) .
